data_7029075
loop_
_publ_author_name
'Molon, Mariusz'
'Gemel, Christian'
'Fischer, Roland A.'

_publ_section_title
;
 Organogallium- and organozinc-rich palladium and platinum clusters.
;
_journal_issue 8
_journal_name_full 'Dalton transactions (Cambridge, England : 2003)'
_journal_page_first 3114
_journal_page_last 3120
_journal_paper_doi 10.1039/c3dt53003e
_journal_volume 43
_journal_year 2014
_chemical_formula_moiety 'C28 H69 P5 Pd2 Zn4'
_chemical_formula_sum 'C28 H69 P5 Pd2 Zn4'
_chemical_formula_weight 1034.96
_chemical_name_systematic
; 
 ? 
;
_space_group_IT_number 78
_symmetry_cell_setting tetragonal
_symmetry_space_group_name_Hall 'P 4cw'
_symmetry_space_group_name_H-M 'P 43'
_atom_sites_solution_hydrogens geom
_atom_sites_solution_primary direct
_atom_sites_solution_secondary difmap
_audit_creation_method SHELXL-97
_cell_angle_alpha 90.00
_cell_angle_beta 90.00
_cell_angle_gamma 90.00
_cell_formula_units_Z 4
_cell_length_a 12.44770(10)
_cell_length_b 12.44770(10)
_cell_length_c 27.5483(6)
_cell_measurement_reflns_used 200
_cell_measurement_temperature 105(2)
_cell_measurement_theta_max 25.00
_cell_measurement_theta_min 2.96
_cell_volume 4268.48(10)
_computing_cell_refinement 'CrysAlis RED 1.171.13, Oxford Diffraction'
_computing_data_collection 'CrysAlis CCD 1.171.13, Oxford Diffraction'
_computing_data_reduction 'CrysAlis RED 1.171.13, Oxford Diffraction'
_computing_molecular_graphics SHELXL-97
_computing_publication_material SHELXL-97
_computing_structure_refinement 'SHELXL-97 (Sheldrick, 1997)'
_computing_structure_solution 'SHELXS-97 (Sheldrick, 1990)'
_diffrn_ambient_temperature 105(2)
_diffrn_measured_fraction_theta_full 0.998
_diffrn_measured_fraction_theta_max 0.998
_diffrn_measurement_device_type 'Sapphire2-CCD, Oxford Diffraction'
_diffrn_measurement_method '560 images at 1.0 deg. in \w and 25 sec.'
_diffrn_radiation_monochromator graphite
_diffrn_radiation_source 'Enhance (Mo) X-ray Source'
_diffrn_radiation_type MoK\a
_diffrn_radiation_wavelength 0.71073
_diffrn_reflns_av_R_equivalents 0.0548
_diffrn_reflns_av_sigmaI/netI 0.0363
_diffrn_reflns_limit_h_max 14
_diffrn_reflns_limit_h_min -14
_diffrn_reflns_limit_k_max 14
_diffrn_reflns_limit_k_min -14
_diffrn_reflns_limit_l_max 32
_diffrn_reflns_limit_l_min -32
_diffrn_reflns_number 47546
_diffrn_reflns_theta_full 25.00
_diffrn_reflns_theta_max 25.00
_diffrn_reflns_theta_min 2.96
_exptl_absorpt_coefficient_mu 3.240
_exptl_absorpt_correction_T_max 0.687
_exptl_absorpt_correction_T_min 0.556
_exptl_absorpt_correction_type empirical
_exptl_absorpt_process_details sadabs
_exptl_crystal_colour yellow
_exptl_crystal_density_diffrn 1.611
_exptl_crystal_density_method 'not measured'
_exptl_crystal_description prism
_exptl_crystal_F_000 2096
_exptl_crystal_size_max 0.270
_exptl_crystal_size_mid 0.139
_exptl_crystal_size_min 0.113
_refine_diff_density_max 0.453
_refine_diff_density_min -0.363
_refine_diff_density_rms 0.078
_refine_ls_abs_structure_details 'Flack H D (1983), Acta Cryst. A39, 876-881'
_refine_ls_abs_structure_Flack 1.000(16)
_refine_ls_extinction_method none
_refine_ls_goodness_of_fit_ref 1.021
_refine_ls_hydrogen_treatment constr
_refine_ls_matrix_type full
_refine_ls_number_parameters 375
_refine_ls_number_reflns 7495
_refine_ls_number_restraints 1
_refine_ls_restrained_S_all 1.021
_refine_ls_R_factor_all 0.0500
_refine_ls_R_factor_gt 0.0440
_refine_ls_shift/su_max 0.047
_refine_ls_shift/su_mean 0.001
_refine_ls_structure_factor_coef Fsqd
_refine_ls_weighting_details 'calc w=1/[\s^2^(Fo^2^)+(0.0620P)^2^+21.9022P] where P=(Fo^2^+2Fc^2^)/3'
_refine_ls_weighting_scheme calc
_refine_ls_wR_factor_gt 0.1072
_refine_ls_wR_factor_ref 0.1109
_reflns_number_gt 6891
_reflns_number_total 7495
_reflns_threshold_expression >2sigma(I)
_cod_data_source_file c3dt53003e.txt
_cod_data_source_block 3a
_cod_original_sg_symbol_H-M 'P 43 '
_cod_database_code 7029075

loop_
_symmetry_equiv_pos_as_xyz
'x, y, z'
'-x, -y, z+1/2'
'-y, x, z+3/4'
'y, -x, z+1/4'

loop_
_atom_site_label
_atom_site_type_symbol
_atom_site_fract_x
_atom_site_fract_y
_atom_site_fract_z
_atom_site_U_iso_or_equiv
_atom_site_adp_type
_atom_site_occupancy
_atom_site_symmetry_multiplicity
_atom_site_calc_flag
_atom_site_refinement_flags
Pd2 Pd 0.41792(5) 0.91271(5) 0.19340(2) 0.02100(15) Uani 1 1 d .
C1 C 0.6612(7) 1.1779(7) 0.0392(4) 0.030(2) Uani 1 1 d .
P1 P 0.56917(17) 0.72260(17) 0.05933(8) 0.0209(4) Uani 1 1 d .
Zn1 Zn 0.67000(8) 1.01010(8) 0.08154(3) 0.0227(2) Uani 1 1 d .
Zn3 Zn 0.44831(8) 0.93736(8) 0.10142(3) 0.0223(2) Uani 1 1 d .
P3 P 0.4643(2) 0.8746(2) 0.27567(9) 0.0331(5) Uani 1 1 d .
C3 C 0.8253(7) 1.1165(7) 0.0657(3) 0.0243(18) Uani 1 1 d .
Pd1 Pd 0.61250(5) 0.84038(5) 0.12147(2) 0.01571(14) Uani 1 1 d .
C2 C 0.7412(7) 1.1903(7) 0.0757(3) 0.0249(19) Uani 1 1 d .
P2 P 0.77516(17) 0.77935(18) 0.15103(8) 0.0228(5) Uani 1 1 d .
Zn2 Zn 0.60913(8) 0.98538(8) 0.18079(3) 0.0226(2) Uani 1 1 d .
Zn4 Zn 0.49615(8) 0.73083(8) 0.17508(3) 0.0227(2) Uani 1 1 d .
C4 C 0.7981(8) 1.0595(7) 0.0228(3) 0.028(2) Uani 1 1 d .
P4 P 0.24688(19) 0.8334(2) 0.18723(10) 0.0345(6) Uani 1 1 d .
P5 P 0.37394(19) 1.09735(19) 0.18582(10) 0.0320(5) Uani 1 1 d .
C5 C 0.6982(8) 1.0973(7) 0.0070(3) 0.031(2) Uani 1 1 d .
C6 C 0.5643(9) 1.2479(9) 0.0328(5) 0.050(3) Uani 1 1 d .
H6A H 0.5753 1.2956 0.0049 0.074 Uiso 1 1 calc R
H6B H 0.5533 1.2909 0.0621 0.074 Uiso 1 1 calc R
H6C H 0.5010 1.2028 0.0270 0.074 Uiso 1 1 calc R
C7 C 0.7429(9) 1.2749(8) 0.1150(4) 0.042(2) Uani 1 1 d .
H7A H 0.7728 1.3417 0.1019 0.062 Uiso 1 1 calc R
H7B H 0.7874 1.2501 0.1421 0.062 Uiso 1 1 calc R
H7C H 0.6695 1.2879 0.1265 0.062 Uiso 1 1 calc R
C10 C 0.6379(10) 1.0656(10) -0.0385(4) 0.053(3) Uani 1 1 d .
H10A H 0.6389 1.1256 -0.0616 0.079 Uiso 1 1 calc R
H10B H 0.5635 1.0480 -0.0302 0.079 Uiso 1 1 calc R
H10C H 0.6725 1.0028 -0.0533 0.079 Uiso 1 1 calc R
C9 C 0.8649(9) 0.9770(8) -0.0025(4) 0.039(2) Uani 1 1 d .
H9A H 0.8881 1.0051 -0.0340 0.059 Uiso 1 1 calc R
H9B H 0.8223 0.9117 -0.0074 0.059 Uiso 1 1 calc R
H9C H 0.9281 0.9602 0.0173 0.059 Uiso 1 1 calc R
C8 C 0.9269(7) 1.1058(8) 0.0949(4) 0.037(2) Uani 1 1 d .
H8A H 0.9622 1.0377 0.0869 0.055 Uiso 1 1 calc R
H8B H 0.9095 1.1070 0.1296 0.055 Uiso 1 1 calc R
H8C H 0.9752 1.1656 0.0872 0.055 Uiso 1 1 calc R
C12 C 0.3557(8) 0.9918(8) 0.0475(3) 0.033(2) Uani 1 1 d .
H12A H 0.3862 0.9697 0.0163 0.049 Uiso 1 1 calc R
H12B H 0.3522 1.0704 0.0490 0.049 Uiso 1 1 calc R
H12C H 0.2832 0.9620 0.0508 0.049 Uiso 1 1 calc R
C11 C 0.6798(8) 1.0931(8) 0.2238(4) 0.038(2) Uani 1 1 d .
H11A H 0.7100 1.1511 0.2040 0.056 Uiso 1 1 calc R
H11B H 0.7376 1.0583 0.2422 0.056 Uiso 1 1 calc R
H11C H 0.6268 1.1228 0.2464 0.056 Uiso 1 1 calc R
C15 C 0.4288(7) 0.6809(8) 0.0522(3) 0.031(2) Uani 1 1 d .
H15A H 0.3842 0.7441 0.0454 0.046 Uiso 1 1 calc R
H15B H 0.4041 0.6464 0.0822 0.046 Uiso 1 1 calc R
H15C H 0.4231 0.6300 0.0252 0.046 Uiso 1 1 calc R
C14 C 0.6010(7) 0.7647(8) -0.0022(3) 0.030(2) Uani 1 1 d .
H14A H 0.5800 0.7080 -0.0251 0.045 Uiso 1 1 calc R
H14B H 0.6783 0.7779 -0.0050 0.045 Uiso 1 1 calc R
H14C H 0.5616 0.8308 -0.0099 0.045 Uiso 1 1 calc R
C13 C 0.4813(8) 0.5728(7) 0.1888(4) 0.033(2) Uani 1 1 d .
H13A H 0.4315 0.5407 0.1654 0.049 Uiso 1 1 calc R
H13B H 0.4534 0.5627 0.2218 0.049 Uiso 1 1 calc R
H13C H 0.5517 0.5382 0.1860 0.049 Uiso 1 1 calc R
C16 C 0.6324(9) 0.5905(8) 0.0595(4) 0.036(2) Uani 1 1 d .
H16A H 0.6083 0.5497 0.0311 0.054 Uiso 1 1 calc R
H16B H 0.6123 0.5519 0.0891 0.054 Uiso 1 1 calc R
H16C H 0.7107 0.5989 0.0583 0.054 Uiso 1 1 calc R
C19 C 0.7835(8) 0.6434(8) 0.1752(4) 0.038(2) Uani 1 1 d .
H19A H 0.7584 0.5923 0.1507 0.057 Uiso 1 1 calc R
H19B H 0.7384 0.6377 0.2043 0.057 Uiso 1 1 calc R
H19C H 0.8582 0.6272 0.1837 0.057 Uiso 1 1 calc R
C18 C 0.8505(8) 0.8510(9) 0.1981(4) 0.041(2) Uani 1 1 d .
H18A H 0.8761 0.9198 0.1851 0.061 Uiso 1 1 calc R
H18B H 0.9121 0.8075 0.2083 0.061 Uiso 1 1 calc R
H18C H 0.8037 0.8642 0.2261 0.061 Uiso 1 1 calc R
C17 C 0.8774(7) 0.7713(8) 0.1033(4) 0.035(2) Uani 1 1 d .
H17A H 0.8479 0.7332 0.0752 0.052 Uiso 1 1 calc R
H17B H 0.9402 0.7325 0.1157 0.052 Uiso 1 1 calc R
H17C H 0.8987 0.8440 0.0937 0.052 Uiso 1 1 calc R
C20 C 0.6032(9) 0.8479(9) 0.2911(4) 0.047(3) Uani 1 1 d .
H20A H 0.6293 0.7868 0.2720 0.071 Uiso 1 1 calc R
H20B H 0.6086 0.8309 0.3257 0.071 Uiso 1 1 calc R
H20C H 0.6468 0.9114 0.2839 0.071 Uiso 1 1 calc R
C22 C 0.4030(11) 0.7558(11) 0.3037(4) 0.061(4) Uani 1 1 d .
H22A H 0.3249 0.7651 0.3051 0.092 Uiso 1 1 calc R
H22B H 0.4313 0.7468 0.3367 0.092 Uiso 1 1 calc R
H22C H 0.4202 0.6920 0.2844 0.092 Uiso 1 1 calc R
C21 C 0.4373(11) 0.9748(12) 0.3229(4) 0.066(4) Uani 1 1 d .
H21A H 0.4793 1.0398 0.3163 0.099 Uiso 1 1 calc R
H21B H 0.4575 0.9455 0.3546 0.099 Uiso 1 1 calc R
H21C H 0.3606 0.9926 0.3229 0.099 Uiso 1 1 calc R
C23 C 0.1589(9) 0.8821(10) 0.2357(5) 0.054(3) Uani 1 1 d .
H23A H 0.1546 0.9607 0.2342 0.081 Uiso 1 1 calc R
H23B H 0.1880 0.8603 0.2672 0.081 Uiso 1 1 calc R
H23C H 0.0869 0.8515 0.2316 0.081 Uiso 1 1 calc R
C25 C 0.1653(8) 0.8585(10) 0.1329(5) 0.052(3) Uani 1 1 d .
H25A H 0.2025 0.8300 0.1043 0.078 Uiso 1 1 calc R
H25B H 0.1545 0.9360 0.1289 0.078 Uiso 1 1 calc R
H25C H 0.0955 0.8229 0.1363 0.078 Uiso 1 1 calc R
C24 C 0.2225(9) 0.6888(8) 0.1926(5) 0.049(3) Uani 1 1 d .
H24A H 0.1450 0.6749 0.1913 0.073 Uiso 1 1 calc R
H24B H 0.2512 0.6629 0.2236 0.073 Uiso 1 1 calc R
H24C H 0.2581 0.6512 0.1659 0.073 Uiso 1 1 calc R
C27 C 0.2419(9) 1.1334(9) 0.1604(5) 0.050(3) Uani 1 1 d .
H27A H 0.2336 1.2117 0.1607 0.075 Uiso 1 1 calc R
H27B H 0.1850 1.1006 0.1801 0.075 Uiso 1 1 calc R
H27C H 0.2368 1.1070 0.1270 0.075 Uiso 1 1 calc R
C26 C 0.4555(9) 1.1890(8) 0.1493(5) 0.046(3) Uani 1 1 d .
H26A H 0.4590 1.1626 0.1158 0.069 Uiso 1 1 calc R
H26B H 0.5282 1.1928 0.1628 0.069 Uiso 1 1 calc R
H26C H 0.4231 1.2607 0.1496 0.069 Uiso 1 1 calc R
C28 C 0.3691(11) 1.1738(10) 0.2420(4) 0.055(3) Uani 1 1 d .
H28A H 0.4408 1.1756 0.2567 0.083 Uiso 1 1 calc R
H28B H 0.3185 1.1397 0.2645 0.083 Uiso 1 1 calc R
H28C H 0.3454 1.2473 0.2351 0.083 Uiso 1 1 calc R

loop_
_atom_site_aniso_label
_atom_site_aniso_U_11
_atom_site_aniso_U_22
_atom_site_aniso_U_33
_atom_site_aniso_U_23
_atom_site_aniso_U_13
_atom_site_aniso_U_12
Pd2 0.0173(3) 0.0253(3) 0.0204(3) -0.0015(3) 0.0049(2) -0.0024(2)
C1 0.026(5) 0.029(5) 0.036(5) 0.013(4) 0.003(4) -0.005(4)
P1 0.0219(11) 0.0227(11) 0.0182(10) -0.0031(8) 0.0001(8) -0.0034(8)
Zn1 0.0241(5) 0.0239(5) 0.0201(5) 0.0048(4) 0.0020(4) -0.0050(4)
Zn3 0.0205(5) 0.0259(5) 0.0203(5) -0.0008(4) -0.0032(4) 0.0028(4)
P3 0.0363(14) 0.0435(15) 0.0194(11) 0.0000(10) 0.0072(10) 0.0021(11)
C3 0.028(5) 0.022(4) 0.023(4) 0.002(3) -0.001(3) -0.007(4)
Pd1 0.0153(3) 0.0193(3) 0.0125(3) 0.0005(2) -0.0001(2) -0.0023(2)
C2 0.026(4) 0.022(4) 0.026(5) 0.004(4) 0.010(4) -0.008(3)
P2 0.0172(11) 0.0328(12) 0.0185(10) 0.0039(9) -0.0011(8) 0.0006(9)
Zn2 0.0208(5) 0.0278(5) 0.0192(5) -0.0065(4) 0.0012(4) -0.0058(4)
Zn4 0.0224(5) 0.0244(5) 0.0213(5) 0.0037(4) 0.0038(4) -0.0031(4)
C4 0.039(5) 0.025(5) 0.020(4) 0.006(4) 0.011(4) -0.004(4)
P4 0.0196(11) 0.0366(14) 0.0474(15) 0.0022(12) 0.0057(11) -0.0059(10)
P5 0.0309(12) 0.0262(12) 0.0390(14) -0.0046(10) 0.0128(11) 0.0033(10)
C5 0.041(5) 0.033(5) 0.019(4) 0.006(4) -0.001(4) -0.017(4)
C6 0.037(6) 0.044(6) 0.068(8) 0.032(6) 0.001(5) 0.002(5)
C7 0.053(6) 0.030(5) 0.042(6) -0.008(4) 0.019(5) -0.011(4)
C10 0.063(8) 0.064(8) 0.031(5) 0.014(5) -0.013(5) -0.035(6)
C9 0.061(7) 0.027(5) 0.031(5) -0.003(4) 0.013(5) -0.009(5)
C8 0.031(5) 0.043(6) 0.036(5) 0.009(4) -0.004(4) -0.014(4)
C12 0.031(5) 0.036(5) 0.032(5) 0.001(4) -0.010(4) 0.008(4)
C11 0.039(6) 0.040(6) 0.034(5) -0.012(4) -0.001(4) -0.017(4)
C15 0.029(5) 0.039(5) 0.025(5) -0.007(4) 0.000(4) -0.006(4)
C14 0.032(5) 0.037(5) 0.021(4) -0.006(4) 0.003(4) -0.007(4)
C13 0.039(5) 0.023(5) 0.037(5) 0.009(4) -0.001(4) -0.006(4)
C16 0.046(6) 0.026(5) 0.035(5) -0.012(4) 0.000(4) 0.006(4)
C19 0.027(5) 0.042(6) 0.046(6) 0.012(5) -0.005(4) 0.009(4)
C18 0.023(5) 0.065(7) 0.034(5) -0.014(5) -0.007(4) -0.001(4)
C17 0.025(5) 0.045(6) 0.034(5) 0.006(4) 0.002(4) 0.002(4)
C20 0.059(7) 0.046(7) 0.036(6) 0.009(5) -0.007(5) 0.005(5)
C22 0.064(8) 0.084(9) 0.036(6) 0.029(6) 0.007(6) -0.013(7)
C21 0.076(9) 0.087(10) 0.034(6) -0.017(6) 0.000(6) 0.028(8)
C23 0.032(6) 0.063(8) 0.067(8) -0.005(6) 0.018(6) -0.007(5)
C25 0.028(5) 0.057(7) 0.071(8) 0.011(6) -0.016(5) -0.013(5)
C24 0.039(6) 0.039(6) 0.068(8) 0.001(5) 0.009(6) -0.021(5)
C27 0.038(6) 0.039(6) 0.073(8) 0.006(6) 0.007(6) 0.008(5)
C26 0.048(7) 0.027(5) 0.063(7) 0.005(5) 0.020(6) 0.008(5)
C28 0.070(8) 0.049(7) 0.046(7) -0.016(5) 0.027(6) 0.008(6)

loop_
_atom_type_symbol
_atom_type_description
_atom_type_scat_dispersion_real
_atom_type_scat_dispersion_imag
_atom_type_scat_source
C C 0.0033 0.0016 'International Tables Vol C Tables 4.2.6.8 and 6.1.1.4'
H H 0.0000 0.0000 'International Tables Vol C Tables 4.2.6.8 and 6.1.1.4'
P P 0.1023 0.0942 'International Tables Vol C Tables 4.2.6.8 and 6.1.1.4'
Zn Zn 0.2839 1.4301 'International Tables Vol C Tables 4.2.6.8 and 6.1.1.4'
Pd Pd -0.9988 1.0072 'International Tables Vol C Tables 4.2.6.8 and 6.1.1.4'

loop_
_geom_angle_atom_site_label_1
_geom_angle_atom_site_label_2
_geom_angle_atom_site_label_3
_geom_angle
P4 Pd2 P5 101.04(9)
P4 Pd2 P3 101.77(9)
P5 Pd2 P3 109.39(9)
P4 Pd2 Zn4 87.59(7)
P5 Pd2 Zn4 160.69(7)
P3 Pd2 Zn4 85.30(7)
P4 Pd2 Zn2 167.42(8)
P5 Pd2 Zn2 82.00(6)
P3 Pd2 Zn2 88.53(7)
Zn4 Pd2 Zn2 86.05(4)
P4 Pd2 Zn3 96.41(7)
P5 Pd2 Zn3 80.34(7)
P3 Pd2 Zn3 157.05(7)
Zn4 Pd2 Zn3 81.56(3)
Zn2 Pd2 Zn3 71.92(3)
P4 Pd2 Pd1 120.86(7)
P5 Pd2 Pd1 112.71(6)
P3 Pd2 Pd1 110.07(6)
Zn4 Pd2 Pd1 48.79(3)
Zn2 Pd2 Pd1 47.64(2)
Zn3 Pd2 Pd1 47.65(3)
C5 C1 C2 106.9(8)
C5 C1 C6 126.9(10)
C2 C1 C6 125.7(10)
C5 C1 Zn1 70.8(5)
C2 C1 Zn1 73.6(5)
C6 C1 Zn1 127.0(6)
C14 P1 C16 99.7(5)
C14 P1 C15 100.9(4)
C16 P1 C15 99.0(5)
C14 P1 Pd1 117.1(3)
C16 P1 Pd1 117.9(3)
C15 P1 Pd1 118.7(3)
C5 Zn1 C4 34.6(3)
C5 Zn1 C3 57.5(3)
C4 Zn1 C3 34.9(3)
C5 Zn1 C1 34.7(3)
C4 Zn1 C1 57.9(3)
C3 Zn1 C1 57.6(3)
C5 Zn1 C2 57.2(3)
C4 Zn1 C2 57.5(3)
C3 Zn1 C2 34.4(3)
C1 Zn1 C2 34.4(3)
C5 Zn1 Pd1 145.3(2)
C4 Zn1 Pd1 136.2(2)
C3 Zn1 Pd1 141.8(2)
C1 Zn1 Pd1 160.6(2)
C2 Zn1 Pd1 157.4(2)
C5 Zn1 Zn2 158.0(3)
C4 Zn1 Zn2 150.1(2)
C3 Zn1 Zn2 116.8(2)
C1 Zn1 Zn2 123.3(2)
C2 Zn1 Zn2 105.1(2)
Pd1 Zn1 Zn2 53.72(3)
C5 Zn1 Zn3 116.3(2)
C4 Zn1 Zn3 147.2(2)
C3 Zn1 Zn3 164.0(2)
C1 Zn1 Zn3 108.3(2)
C2 Zn1 Zn3 129.7(2)
Pd1 Zn1 Zn3 52.35(3)
Zn2 Zn1 Zn3 62.71(3)
C12 Zn3 Pd1 145.1(3)
C12 Zn3 Pd2 133.3(3)
Pd1 Zn3 Pd2 80.88(3)
C12 Zn3 Zn1 107.3(3)
Pd1 Zn3 Zn1 53.89(3)
Pd2 Zn3 Zn1 110.81(4)
C12 Zn3 Zn2 148.5(3)
Pd1 Zn3 Zn2 51.60(3)
Pd2 Zn3 Zn2 53.88(3)
Zn1 Zn3 Zn2 57.00(3)
C20 P3 C21 97.7(6)
C20 P3 C22 98.6(6)
C21 P3 C22 100.0(7)
C20 P3 Pd2 119.3(4)
C21 P3 Pd2 119.6(4)
C22 P3 Pd2 117.4(4)
C4 C3 C2 108.0(8)
C4 C3 C8 126.9(9)
C2 C3 C8 125.0(8)
C4 C3 Zn1 71.4(5)
C2 C3 Zn1 74.1(5)
C8 C3 Zn1 122.3(6)
P2 Pd1 P1 104.85(8)
P2 Pd1 Zn2 91.27(6)
P1 Pd1 Zn2 163.86(6)
P2 Pd1 Zn3 167.82(7)
P1 Pd1 Zn3 87.18(6)
Zn2 Pd1 Zn3 76.73(4)
P2 Pd1 Zn4 96.96(6)
P1 Pd1 Zn4 87.48(6)
Zn2 Pd1 Zn4 89.88(4)
Zn3 Pd1 Zn4 85.27(4)
P2 Pd1 Zn1 100.54(7)
P1 Pd1 Zn1 106.12(6)
Zn2 Pd1 Zn1 70.86(4)
Zn3 Pd1 Zn1 73.76(4)
Zn4 Pd1 Zn1 154.08(4)
P2 Pd1 Pd2 121.88(6)
P1 Pd1 Pd2 116.83(6)
Zn2 Pd1 Pd2 51.24(3)
Zn3 Pd1 Pd2 51.48(3)
Zn4 Pd1 Pd2 49.81(3)
Zn1 Pd1 Pd2 104.38(3)
C3 C2 C1 108.0(8)
C3 C2 C7 125.4(9)
C1 C2 C7 126.2(9)
C3 C2 Zn1 71.5(5)
C1 C2 Zn1 72.0(5)
C7 C2 Zn1 127.3(6)
C19 P2 C17 99.9(5)
C19 P2 C18 99.5(5)
C17 P2 C18 100.3(5)
C19 P2 Pd1 119.0(3)
C17 P2 Pd1 112.0(3)
C18 P2 Pd1 122.5(3)
C11 Zn2 Pd1 152.8(3)
C11 Zn2 Pd2 124.4(3)
Pd1 Zn2 Pd2 81.13(3)
C11 Zn2 Zn1 112.3(3)
Pd1 Zn2 Zn1 55.42(3)
Pd2 Zn2 Zn1 114.41(4)
C11 Zn2 Zn3 148.7(3)
Pd1 Zn2 Zn3 51.66(3)
Pd2 Zn2 Zn3 54.20(3)
Zn1 Zn2 Zn3 60.29(3)
C13 Zn4 Pd1 134.8(3)
C13 Zn4 Pd2 143.8(3)
Pd1 Zn4 Pd2 81.40(3)
C5 C4 C3 107.7(8)
C5 C4 C9 125.4(9)
C3 C4 C9 126.8(9)
C5 C4 Zn1 72.5(5)
C3 C4 Zn1 73.8(5)
C9 C4 Zn1 121.2(6)
C24 P4 C23 99.6(6)
C24 P4 C25 98.2(6)
C23 P4 C25 102.0(6)
C24 P4 Pd2 123.8(4)
C23 P4 Pd2 110.5(4)
C25 P4 Pd2 119.2(4)
C28 P5 C26 99.3(6)
C28 P5 C27 99.6(6)
C26 P5 C27 97.7(5)
C28 P5 Pd2 116.1(4)
C26 P5 Pd2 121.6(3)
C27 P5 Pd2 118.4(4)
C4 C5 C1 109.4(8)
C4 C5 C10 127.7(10)
C1 C5 C10 122.8(10)
C4 C5 Zn1 72.8(5)
C1 C5 Zn1 74.4(5)
C10 C5 Zn1 122.0(6)

loop_
_geom_bond_atom_site_label_1
_geom_bond_atom_site_label_2
_geom_bond_distance
Pd2 P4 2.353(2)
Pd2 P5 2.372(2)
Pd2 P3 2.386(3)
Pd2 Zn4 2.5157(11)
Pd2 Zn2 2.5698(11)
Pd2 Zn3 2.5803(11)
Pd2 Pd1 3.2563(8)
C1 C5 1.417(14)
C1 C2 1.425(13)
C1 C6 1.497(14)
C1 Zn1 2.395(9)
P1 C14 1.819(9)
P1 C16 1.823(9)
P1 C15 1.833(9)
P1 Pd1 2.318(2)
Zn1 C5 2.349(8)
Zn1 C4 2.353(8)
Zn1 C3 2.384(8)
Zn1 C2 2.417(8)
Zn1 Pd1 2.4870(11)
Zn1 Zn2 2.8539(13)
Zn1 Zn3 2.9555(13)
Zn3 C12 1.999(9)
Zn3 Pd1 2.4372(11)
Zn3 Zn2 3.0243(13)
P3 C20 1.811(12)
P3 C21 1.832(12)
P3 C22 1.834(12)
C3 C4 1.420(12)
C3 C2 1.419(13)
C3 C8 1.504(13)
Pd1 P2 2.311(2)
Pd1 Zn2 2.4352(11)
Pd1 Zn4 2.4776(11)
C2 C7 1.511(13)
P2 C19 1.821(10)
P2 C17 1.832(9)
P2 C18 1.832(10)
Zn2 C11 1.994(9)
Zn4 C13 2.011(8)
C4 C5 1.399(14)
C4 C9 1.495(13)
P4 C24 1.831(10)
P4 C23 1.830(11)
P4 C25 1.836(11)
P5 C28 1.818(11)
P5 C26 1.830(11)
P5 C27 1.842(11)
C5 C10 1.513(13)
